data_4518521
loop_
_publ_author_name
'Hong, Young Hyun'
'Jang, Yuri'
'Ezhov, Roman'
'Seo, Mi Sook'
'Lee, Yong-Min'
'Pandey, Bhawana'
'Hong, Seungwoo'
'Pushkar, Yulia'
'Fukuzumi, Shunichi'
'Nam, Wonwoo'

_publ_section_title
;
 A Highly Reactive Chromium(V)--Oxo TAML Cation Radical Complex in
 Electron Transfer and Oxygen Atom Transfer Reactions
;
_journal_name_full 'ACS Catalysis'
_journal_page_first 2889
_journal_page_last 2901
_journal_paper_doi 10.1021/acscatal.1c00079
_journal_year 2021
_chemical_formula_moiety '0.5(C19 H22 Cr N4 O5), 0.5(C24 H20 P)'
_chemical_formula_sum 'C21.5 H21 Cr0.5 N2 O2.5 P0.5'
_chemical_formula_weight 388.90
_space_group_crystal_system monoclinic
_space_group_IT_number 14
_space_group_name_Hall '-P 2yn'
_space_group_name_H-M_alt 'P 1 21/n 1'
_symmetry_Int_Tables_number 14
_audit_creation_date 2018-08-17
_audit_creation_method
;
Olex2 1.2
(compiled 2018.05.29 svn.r3508 for OlexSys, GUI svn.r5506)
;
_cell_angle_alpha 90
_cell_angle_beta 102.728(2)
_cell_angle_gamma 90
_cell_formula_units_Z 8
_cell_length_a 8.2209(13)
_cell_length_b 31.649(5)
_cell_length_c 15.344(2)
_cell_measurement_reflns_used 5673
_cell_measurement_temperature 100.(2)
_cell_measurement_theta_max 24.95
_cell_measurement_theta_min 2.36
_cell_volume 3894.2(10)
_computing_cell_refinement 'SAINT v8.34A (Bruker, 2013)'
_computing_data_reduction 'SAINT v8.34A (Bruker, 2013)'
_computing_molecular_graphics 'Olex2 (Dolomanov et al., 2009)'
_computing_publication_material 'Olex2 (Dolomanov et al., 2009)'
_computing_structure_refinement 'olex2.refine (Bourhis et al., 2015)'
_diffrn_ambient_temperature 100.(2)
_diffrn_measured_fraction_theta_full 0.9984
_diffrn_measured_fraction_theta_max 0.9984
_diffrn_measurement_device_type 'Bruker APEX-II CCD'
_diffrn_measurement_method '\f and \w scans'
_diffrn_radiation_type 'Mo K\a'
_diffrn_radiation_wavelength 0.71073
_diffrn_reflns_av_R_equivalents 0.1271
_diffrn_reflns_av_unetI/netI 0.1250
_diffrn_reflns_limit_h_max 9
_diffrn_reflns_limit_h_min -9
_diffrn_reflns_limit_k_max 37
_diffrn_reflns_limit_k_min -37
_diffrn_reflns_limit_l_max 18
_diffrn_reflns_limit_l_min -18
_diffrn_reflns_number 27494
_diffrn_reflns_theta_full 25.0142
_diffrn_reflns_theta_max 25.01
_diffrn_reflns_theta_min 1.29
_diffrn_standards_number 0
_exptl_absorpt_coefficient_mu 0.385
_exptl_absorpt_correction_T_max 0.7452
_exptl_absorpt_correction_T_min 0.6153
_exptl_absorpt_correction_type none
_exptl_absorpt_process_details
;
SADABS-2014/2 (Bruker,2014/2) was used for absorption correction.
wR2(int) was 0.0710 before and 0.0599 after correction.
The Ratio of minimum to maximum transmission is 0.8257.
The \l/2 correction factor is 0.00150.
;
_exptl_crystal_colour brown
_exptl_crystal_density_diffrn 1.3266
_exptl_crystal_density_method 'not measured'
_exptl_crystal_description plate
_exptl_crystal_F_000 1630.3870
_exptl_crystal_size_max 0.410
_exptl_crystal_size_mid 0.220
_exptl_crystal_size_min 0.120
_refine_diff_density_max 2.2446
_refine_diff_density_min -1.0458
_refine_diff_density_rms 0.1983
_refine_ls_d_res_high 0.8404
_refine_ls_d_res_low 15.8245
_refine_ls_goodness_of_fit_ref 0.8235
_refine_ls_hydrogen_treatment constr
_refine_ls_matrix_type full
_refine_ls_number_constraints 72
_refine_ls_number_parameters 493
_refine_ls_number_reflns 6860
_refine_ls_number_restraints 0
_refine_ls_restrained_S_all 0.8235
_refine_ls_R_factor_all 0.1302
_refine_ls_R_factor_gt 0.0641
_refine_ls_shift/su_max 0.0057
_refine_ls_shift/su_mean 0.0002
_refine_ls_structure_factor_coef Fsqd
_refine_ls_weighting_details 'w=1/[\s^2^(Fo^2^)+(0.1401P)^2^+7.0040P] where P=(Fo^2^+2Fc^2^)/3'
_refine_ls_weighting_scheme calc
_refine_ls_wR_factor_gt 0.1652
_refine_ls_wR_factor_ref 0.2092
_reflns_Friedel_coverage 0.0
_reflns_limit_h_max 7
_reflns_limit_h_min -9
_reflns_limit_k_max 37
_reflns_limit_k_min 0
_reflns_limit_l_max 18
_reflns_limit_l_min -6
_reflns_number_gt 3991
_reflns_number_total 6860
_reflns_threshold_expression I>=2u(I)
_cod_data_source_file cs1c00079_si_002.cif
_cod_data_source_block pre1
_cod_original_cell_volume 3894.2(11)
_cod_original_sg_symbol_Hall '-P 2ybc (x-z,y,z)'
_cod_database_code 4518521
_olex2_refinement_description
;
1. Fixed Uiso
 At 1.2 times of:
  All C(H) groups
 At 1.5 times of:
  All C(H,H,H) groups
2.a Aromatic/amide H refined with riding coordinates:
 C21(H21), C28(H28), C20(H20), C7(H7), C14(H14), C24(H24), C42(H42), C37(H37),
 C4(H4), C31(H31), C36(H36), C22(H22), C9(H9), C15(H15), C30(H30), C27(H27),
 C29(H29), C38(H38), C2(H2), C16(H16), C39(H39), C34(H34), C40(H40), C13(H13)
2.b Idealised Me refined as rotating group:
 C18(H18a,H18b,H18c), C25(H25a,H25b,H25c), C32(H32a,H32b,H32c), C35(H35a,H35b,
 H35c), C41(H41a,H41b,H41c), C43(H43a,H43b,H43c)
;
_olex2_submission_special_instructions 'No special instructions were received'

loop_
_space_group_symop_id
_space_group_symop_operation_xyz
1 x,y,z
2 -x+1/2,y+1/2,-z+1/2
3 -x,-y,-z
4 x-1/2,-y-1/2,z-1/2

loop_
_atom_site_label
_atom_site_type_symbol
_atom_site_fract_x
_atom_site_fract_y
_atom_site_fract_z
_atom_site_U_iso_or_equiv
_atom_site_adp_type
_atom_site_occupancy
_atom_site_refinement_flags_posn
Cr1 Cr 0.41035(10) 0.12423(3) -0.10071(6) 0.0160(2) Uani 1.000000 .
P1 P 0.53646(16) 0.11892(4) 0.36139(9) 0.0148(3) Uani 1.000000 .
N4 N 0.2833(5) 0.07266(12) -0.1209(3) 0.0135(9) Uani 1.000000 .
N2 N 0.3827(5) 0.18436(13) -0.0993(3) 0.0176(10) Uani 1.000000 .
N1 N 0.2886(5) 0.13012(13) -0.0076(3) 0.0168(10) Uani 1.000000 .
N3 N 0.3795(5) 0.13403(12) -0.2268(3) 0.0128(9) Uani 1.000000 .
O5 O 0.3814(4) 0.11006(11) -0.3670(2) 0.0185(8) Uani 1.000000 .
O2 O 0.3350(5) 0.24486(11) -0.1849(3) 0.0245(9) Uani 1.000000 .
O1 O 0.5981(4) 0.11442(11) -0.0578(2) 0.0226(9) Uani 1.000000 .
O3 O 0.1182(4) 0.09709(11) 0.0710(2) 0.0220(9) Uani 1.000000 .
O4 O 0.2270(4) 0.00933(11) -0.1917(2) 0.0212(8) Uani 1.000000 .
C1 C 0.6215(6) 0.12648(16) 0.2651(3) 0.0161(11) Uani 1.000000 .
C2 C 0.2533(7) 0.16717(17) 0.3601(4) 0.0221(12) Uani 1.000000 .
C3 C 0.3549(6) 0.20117(16) -0.0184(4) 0.0198(12) Uani 1.000000 .
C4 C 0.6574(7) 0.09134(16) 0.2164(3) 0.0201(12) Uani 1.000000 .
C5 C 0.3758(6) 0.17883(15) -0.2577(3) 0.0167(11) Uani 1.000000 .
C6 C 0.3618(6) 0.20681(16) -0.1773(4) 0.0176(12) Uani 1.000000 .
C7 C 0.2647(6) 0.18122(17) 0.1149(4) 0.0212(12) Uani 1.000000 .
C8 C 0.2909(6) 0.04457(16) -0.1870(3) 0.0154(11) Uani 1.000000 .
C9 C 0.2546(7) 0.01961(17) 0.4086(4) 0.0234(13) Uani 1.000000 .
C10 C 0.1944(6) 0.09759(15) 0.0111(3) 0.0141(11) Uani 1.000000 .
C11 C 0.3928(6) 0.07548(16) 0.3466(3) 0.0164(11) Uani 1.000000 .
C12 C 0.3003(6) 0.17048(16) 0.0332(3) 0.0182(12) Uani 1.000000 .
C13 C 0.6747(6) 0.11461(16) 0.5412(4) 0.0194(12) Uani 1.000000 .
C14 C 0.6726(6) 0.16648(17) 0.2447(4) 0.0205(12) Uani 1.000000 .
C15 C 0.3819(6) 0.04884(16) 0.4186(4) 0.0191(12) Uani 1.000000 .
C16 C 0.8649(6) 0.10039(16) 0.4450(4) 0.0192(12) Uani 1.000000 .
C17 C 0.4257(7) 0.16547(16) 0.3842(3) 0.0185(12) Uani 1.000000 .
C18 C 0.5792(6) 0.04586(17) -0.2154(4) 0.0233(13) Uani 1.000000 .
C19 C 0.3945(6) 0.05659(16) -0.2562(3) 0.0147(11) Uani 1.000000 .
C20 C 0.2888(6) 0.22241(17) 0.1455(4) 0.0224(13) Uani 1.000000 .
C21 C 0.3784(6) 0.24272(16) 0.0123(4) 0.0221(13) Uani 1.000000 .
C22 C 0.1374(7) 0.01667(17) 0.3291(4) 0.0232(13) Uani 1.000000 .
C23 C 0.3821(6) 0.10280(16) -0.2879(3) 0.0147(11) Uani 1.000000 .
C24 C 0.7587(7) 0.17143(18) 0.1783(4) 0.0235(13) Uani 1.000000 .
C25 C 0.3385(7) 0.02783(17) -0.3383(3) 0.0206(12) Uani 1.000000 .
C26 C 0.1918(6) 0.06017(15) -0.0515(3) 0.0155(11) Uani 1.000000 .
C27 C 0.4326(7) 0.23630(17) 0.4411(4) 0.0266(14) Uani 1.000000 .
C28 C 0.3454(6) 0.25272(17) 0.0947(4) 0.0223(13) Uani 1.000000 .
C29 C 0.2598(7) 0.23780(17) 0.4165(4) 0.0262(13) Uani 1.000000 .
C30 C 0.5149(7) 0.20031(17) 0.4247(4) 0.0251(13) Uani 1.000000 .
C31 C 0.2762(6) 0.07182(16) 0.2666(3) 0.0191(12) Uani 1.000000 .
C32 C 0.5368(7) 0.19116(18) -0.2852(4) 0.0268(14) Uani 1.000000 .
C33 C 0.7053(6) 0.11042(15) 0.4562(3) 0.0154(11) Uani 1.000000 .
C34 C 0.9615(6) 0.09868(17) 0.6046(4) 0.0217(13) Uani 1.000000 .
C35 C 0.2773(8) 0.02323(17) 0.0056(4) 0.0288(15) Uani 1.000000 .
C36 C 0.1477(6) 0.04289(17) 0.2588(4) 0.0216(12) Uani 1.000000 .
C37 C 0.7429(7) 0.09720(18) 0.1495(4) 0.0239(13) Uani 1.000000 .
C38 C 0.1703(7) 0.20339(18) 0.3763(4) 0.0258(13) Uani 1.000000 .
C39 C 0.9929(6) 0.09483(18) 0.5207(4) 0.0228(13) Uani 1.000000 .
C40 C 0.8032(6) 0.10837(17) 0.6162(4) 0.0208(12) Uani 1.000000 .
C41 C 0.2234(8) 0.18858(19) -0.3317(4) 0.0334(15) Uani 1.000000 .
C42 C 0.7947(7) 0.13682(18) 0.1316(4) 0.0229(13) Uani 1.000000 .
C43 C 0.0071(7) 0.0517(2) -0.0927(4) 0.0341(16) Uani 1.000000 .
H21 H 0.4156(6) 0.26334(16) -0.0219(4) 0.0265(15) Uiso 1.000000 R
H28 H 0.3617(6) 0.28025(17) 0.1160(4) 0.0268(15) Uiso 1.000000 R
H20 H 0.2667(6) 0.22966(17) 0.2004(4) 0.0269(15) Uiso 1.000000 R
H7 H 0.2250(6) 0.16089(17) 0.1487(4) 0.0255(15) Uiso 1.000000 R
H14 H 0.6483(6) 0.18991(17) 0.2761(4) 0.0246(15) Uiso 1.000000 R
H24 H 0.7929(7) 0.19820(18) 0.1649(4) 0.0282(15) Uiso 1.000000 R
H42 H 0.8547(7) 0.14036(18) 0.0873(4) 0.0275(15) Uiso 1.000000 R
H37 H 0.7656(7) 0.07419(18) 0.1164(4) 0.0287(15) Uiso 1.000000 R
H4 H 0.6238(7) 0.06442(16) 0.2293(3) 0.0242(14) Uiso 1.000000 R
H31 H 0.2844(6) 0.08877(16) 0.2183(3) 0.0230(14) Uiso 1.000000 R
H36 H 0.0676(6) 0.04113(17) 0.2057(4) 0.0260(15) Uiso 1.000000 R
H22 H 0.0516(7) -0.00301(17) 0.3229(4) 0.0279(16) Uiso 1.000000 R
H9 H 0.2476(7) 0.00175(17) 0.4558(4) 0.0281(15) Uiso 1.000000 R
H15 H 0.4599(6) 0.05092(16) 0.4724(4) 0.0229(14) Uiso 1.000000 R
H30 H 0.6307(7) 0.19926(17) 0.4406(4) 0.0301(16) Uiso 1.000000 R
H27 H 0.4924(7) 0.25945(17) 0.4686(4) 0.0319(16) Uiso 1.000000 R
H29 H 0.2039(7) 0.26215(17) 0.4271(4) 0.0315(16) Uiso 1.000000 R
H38 H 0.0545(7) 0.20456(18) 0.3601(4) 0.0309(16) Uiso 1.000000 R
H2 H 0.1932(7) 0.14397(17) 0.3331(4) 0.0266(15) Uiso 1.000000 R
H16 H 0.8856(6) 0.09746(16) 0.3881(4) 0.0230(14) Uiso 1.000000 R
H39 H 1.1001(6) 0.08849(18) 0.5143(4) 0.0274(15) Uiso 1.000000 R
H34 H 1.0478(6) 0.09473(17) 0.6545(4) 0.0260(15) Uiso 1.000000 R
H40 H 0.7829(6) 0.11068(17) 0.6733(4) 0.0250(15) Uiso 1.000000 R
H13 H 0.5684(6) 0.12159(16) 0.5482(4) 0.0233(14) Uiso 1.000000 R
H18a H 0.6205(14) 0.0642(7) -0.1656(14) 0.0349(19) Uiso 1.000000 GR
H18b H 0.5877(8) 0.0170(4) -0.195(2) 0.0349(19) Uiso 1.000000 GR
H18c H 0.6440(10) 0.0497(10) -0.2597(7) 0.0349(19) Uiso 1.000000 GR
H25a H 0.350(4) -0.00122(17) -0.3199(5) 0.0309(18) Uiso 1.000000 GR
H25b H 0.2241(14) 0.0337(7) -0.3659(13) 0.0309(18) Uiso 1.000000 GR
H25c H 0.407(3) 0.0331(7) -0.3804(10) 0.0309(18) Uiso 1.000000 GR
H32a H 0.6307(7) 0.1827(10) -0.2394(11) 0.040(2) Uiso 1.000000 GR
H32b H 0.542(2) 0.1773(9) -0.3402(12) 0.040(2) Uiso 1.000000 GR
H32c H 0.539(2) 0.2212(2) -0.293(2) 0.040(2) Uiso 1.000000 GR
H35a H 0.267(4) -0.0019(3) -0.0302(8) 0.043(2) Uiso 1.000000 GR
H35b H 0.3932(13) 0.0297(5) 0.028(2) 0.043(2) Uiso 1.000000 GR
H35c H 0.225(3) 0.0188(8) 0.0550(14) 0.043(2) Uiso 1.000000 GR
H41a H 0.236(2) 0.1757(10) -0.3864(7) 0.050(2) Uiso 1.000000 GR
H41b H 0.1253(9) 0.1776(11) -0.3155(12) 0.050(2) Uiso 1.000000 GR
H41c H 0.213(3) 0.21861(19) -0.3398(18) 0.050(2) Uiso 1.000000 GR
H43a H -0.0375(14) 0.0746(6) -0.132(2) 0.051(2) Uiso 1.000000 GR
H43b H -0.0033(8) 0.0258(7) -0.126(2) 0.051(2) Uiso 1.000000 GR
H43c H -0.0533(11) 0.0494(12) -0.0461(4) 0.051(2) Uiso 1.000000 GR

loop_
_atom_site_aniso_label
_atom_site_aniso_U_11
_atom_site_aniso_U_22
_atom_site_aniso_U_33
_atom_site_aniso_U_12
_atom_site_aniso_U_13
_atom_site_aniso_U_23
Cr1 0.0131(4) 0.0169(5) 0.0178(5) -0.0005(3) 0.0025(3) -0.0001(4)
P1 0.0133(7) 0.0152(7) 0.0152(7) 0.0007(5) 0.0015(5) -0.0028(5)
N4 0.019(2) 0.012(2) 0.009(2) -0.0004(17) 0.0039(18) 0.0003(17)
N2 0.016(2) 0.014(2) 0.024(3) -0.0025(18) 0.0068(19) -0.0020(19)
N1 0.021(2) 0.018(2) 0.012(2) -0.0001(19) 0.0033(18) -0.0025(18)
N3 0.013(2) 0.011(2) 0.015(2) 0.0016(16) 0.0040(18) 0.0044(17)
O5 0.019(2) 0.021(2) 0.016(2) 0.0017(15) 0.0049(15) 0.0021(15)
O2 0.029(2) 0.011(2) 0.034(2) -0.0005(16) 0.0100(18) 0.0028(16)
O1 0.0154(19) 0.026(2) 0.025(2) -0.0014(16) 0.0000(16) -0.0041(16)
O3 0.028(2) 0.024(2) 0.019(2) -0.0037(16) 0.0142(18) -0.0021(16)
O4 0.026(2) 0.015(2) 0.025(2) -0.0074(16) 0.0096(17) -0.0051(16)
C1 0.015(3) 0.014(3) 0.017(3) -0.000(2) -0.000(2) -0.003(2)
C2 0.024(3) 0.022(3) 0.019(3) 0.004(2) 0.001(2) -0.002(2)
C3 0.015(3) 0.021(3) 0.023(3) 0.001(2) 0.002(2) -0.000(2)
C4 0.030(3) 0.015(3) 0.015(3) 0.004(2) 0.003(2) 0.002(2)
C5 0.018(3) 0.011(3) 0.020(3) -0.004(2) 0.001(2) 0.005(2)
C6 0.008(3) 0.018(3) 0.027(3) -0.007(2) 0.004(2) 0.000(2)
C7 0.019(3) 0.023(3) 0.020(3) 0.005(2) 0.001(2) 0.001(2)
C8 0.013(3) 0.014(3) 0.016(3) 0.002(2) -0.002(2) 0.003(2)
C9 0.024(3) 0.029(3) 0.019(3) -0.007(2) 0.010(3) 0.000(2)
C10 0.012(3) 0.015(3) 0.013(3) 0.005(2) -0.001(2) 0.003(2)
C11 0.012(3) 0.017(3) 0.021(3) 0.001(2) 0.004(2) -0.002(2)
C12 0.022(3) 0.016(3) 0.015(3) 0.002(2) 0.001(2) -0.003(2)
C13 0.011(3) 0.025(3) 0.022(3) -0.003(2) 0.004(2) -0.005(2)
C14 0.016(3) 0.019(3) 0.026(3) 0.004(2) 0.003(2) -0.001(2)
C15 0.019(3) 0.022(3) 0.019(3) 0.002(2) 0.008(2) -0.003(2)
C16 0.017(3) 0.020(3) 0.022(3) 0.002(2) 0.006(2) -0.001(2)
C17 0.024(3) 0.020(3) 0.012(3) 0.003(2) 0.004(2) -0.000(2)
C18 0.017(3) 0.024(3) 0.029(3) 0.005(2) 0.005(2) 0.003(2)
C19 0.015(3) 0.019(3) 0.011(3) 0.005(2) 0.004(2) 0.005(2)
C20 0.019(3) 0.024(3) 0.024(3) 0.004(2) 0.002(2) -0.009(2)
C21 0.017(3) 0.015(3) 0.033(4) -0.001(2) 0.004(2) -0.004(2)
C22 0.016(3) 0.022(3) 0.032(4) -0.007(2) 0.006(3) -0.011(3)
C23 0.007(2) 0.018(3) 0.017(3) 0.002(2) -0.000(2) 0.003(2)
C24 0.022(3) 0.022(3) 0.028(3) -0.002(2) 0.008(3) 0.006(2)
C25 0.029(3) 0.020(3) 0.015(3) 0.004(2) 0.009(2) -0.002(2)
C26 0.020(3) 0.012(3) 0.016(3) -0.001(2) 0.009(2) 0.001(2)
C27 0.029(3) 0.019(3) 0.032(4) 0.003(2) 0.005(3) -0.005(2)
C28 0.015(3) 0.020(3) 0.031(3) 0.000(2) 0.002(2) -0.010(2)
C29 0.028(3) 0.020(3) 0.031(4) 0.011(2) 0.007(3) -0.000(3)
C30 0.020(3) 0.024(3) 0.031(4) 0.004(2) 0.004(3) -0.006(3)
C31 0.022(3) 0.017(3) 0.016(3) 0.006(2) -0.002(2) -0.001(2)
C32 0.031(3) 0.023(3) 0.032(4) -0.014(3) 0.017(3) -0.002(3)
C33 0.015(3) 0.016(3) 0.013(3) -0.001(2) -0.002(2) -0.002(2)
C34 0.015(3) 0.025(3) 0.022(3) -0.001(2) -0.004(2) 0.001(2)
C35 0.054(4) 0.017(3) 0.024(3) 0.005(3) 0.026(3) 0.005(2)
C36 0.017(3) 0.023(3) 0.023(3) 0.001(2) -0.000(2) -0.007(2)
C37 0.027(3) 0.025(3) 0.020(3) 0.002(2) 0.004(2) -0.008(2)
C38 0.019(3) 0.032(3) 0.026(3) 0.006(3) 0.005(3) 0.001(3)
C39 0.011(3) 0.036(3) 0.020(3) 0.003(2) 0.001(2) 0.003(3)
C40 0.022(3) 0.027(3) 0.014(3) -0.003(2) 0.005(2) -0.006(2)
C41 0.036(4) 0.024(3) 0.033(4) 0.003(3) -0.007(3) 0.003(3)
C42 0.021(3) 0.029(3) 0.020(3) -0.001(2) 0.008(2) 0.001(2)
C43 0.027(3) 0.051(4) 0.029(4) -0.015(3) 0.017(3) -0.022(3)

loop_
_atom_type_symbol
_atom_type_scat_dispersion_real
_atom_type_scat_dispersion_imag
_atom_type_scat_Cromer_Mann_a1
_atom_type_scat_Cromer_Mann_a2
_atom_type_scat_Cromer_Mann_a3
_atom_type_scat_Cromer_Mann_a4
_atom_type_scat_Cromer_Mann_b1
_atom_type_scat_Cromer_Mann_b2
_atom_type_scat_Cromer_Mann_b3
_atom_type_scat_Cromer_Mann_b4
_atom_type_scat_Cromer_Mann_c
_atom_type_scat_source
_atom_type_scat_dispersion_source
C 0.00347 0.00161 2.31000 1.02000 1.58860 0.86500 20.84390 10.20750 0.56870 51.65120 0.215599998832 'International Tables Volume C Table 6.1.1.4 (pp. 500-502)' 'Henke, Gullikson and Davis, At. Data and Nucl. Data Tables, 1993, 54, 2'
H 0.00000 0.00000 0.49300 0.32291 0.14019 0.04081 10.51090 26.12570 3.14236 57.79970 0.0030380000826 'International Tables Volume C Table 6.1.1.4 (pp. 500-502)' 'Henke, Gullikson and Davis, At. Data and Nucl. Data Tables, 1993, 54, 2'
O 0.01158 0.00611 3.04850 2.28680 1.54630 0.86700 13.27710 5.70110 0.32390 32.90890 0.250800013542 'International Tables Volume C Table 6.1.1.4 (pp. 500-502)' 'Henke, Gullikson and Davis, At. Data and Nucl. Data Tables, 1993, 54, 2'
N 0.00653 0.00323 12.21260 3.13220 2.01250 1.16630 0.00570 9.89330 28.99750 0.58260 -11.5290002823 'International Tables Volume C Table 6.1.1.4 (pp. 500-502)' 'Henke, Gullikson and Davis, At. Data and Nucl. Data Tables, 1993, 54, 2'
P 0.10434 0.09671 6.43450 4.17910 1.78000 1.49080 1.90670 27.15700 0.52600 68.16450 1.11489999294 'International Tables Volume C Table 6.1.1.4 (pp. 500-502)' 'Henke, Gullikson and Davis, At. Data and Nucl. Data Tables, 1993, 54, 2'
Cr 0.32644 0.61635 10.64060 7.35370 3.32400 1.49220 6.10380 0.39200 20.26260 98.73990 1.18320000172 'International Tables Volume C Table 6.1.1.4 (pp. 500-502)' 'Henke, Gullikson and Davis, At. Data and Nucl. Data Tables, 1993, 54, 2'

loop_
_geom_angle_atom_site_label_1
_geom_angle_atom_site_label_2
_geom_angle_atom_site_label_3
_geom_angle
_geom_angle_site_symmetry_1
_geom_angle_site_symmetry_3
_geom_angle_publ_flag
N2 Cr1 N4 141.42(17) . . ?
N1 Cr1 N4 81.34(17) . . ?
N1 Cr1 N2 79.22(18) . . ?
N3 Cr1 N4 91.61(17) . . ?
N3 Cr1 N2 82.05(18) . . ?
N3 Cr1 N1 139.21(18) . . ?
O1 Cr1 N4 110.36(18) . . ?
O1 Cr1 N2 107.44(18) . . ?
O1 Cr1 N1 109.39(19) . . ?
O1 Cr1 N3 110.71(18) . . ?
C11 P1 C1 111.4(2) . . ?
C17 P1 C1 110.9(2) . . ?
C17 P1 C11 107.7(2) . . ?
C33 P1 C1 108.5(2) . . ?
C33 P1 C11 111.0(2) . . ?
C33 P1 C17 107.3(2) . . ?
C8 N4 Cr1 124.2(3) . . ?
C26 N4 Cr1 116.9(3) . . ?
C26 N4 C8 118.3(4) . . ?
C3 N2 Cr1 115.2(3) . . ?
C6 N2 Cr1 119.8(3) . . ?
C6 N2 C3 123.9(4) . . ?
C10 N1 Cr1 119.9(3) . . ?
C12 N1 Cr1 114.8(3) . . ?
C12 N1 C10 125.2(4) . . ?
C5 N3 Cr1 117.5(3) . . ?
C23 N3 Cr1 123.8(3) . . ?
C23 N3 C5 118.1(4) . . ?
C4 C1 P1 120.0(4) . . ?
C14 C1 P1 120.1(4) . . ?
C14 C1 C4 119.4(5) . . ?
C38 C2 C17 120.0(5) . . ?
C12 C3 N2 111.9(4) . . ?
C21 C3 N2 127.9(5) . . ?
C21 C3 C12 120.3(5) . . ?
C37 C4 C1 119.4(5) . . ?
C6 C5 N3 106.9(4) . . ?
C32 C5 N3 111.9(4) . . ?
C32 C5 C6 107.2(4) . . ?
C41 C5 N3 112.6(4) . . ?
C41 C5 C6 106.6(4) . . ?
C41 C5 C32 111.3(5) . . ?
O2 C6 N2 125.3(5) . . ?
C5 C6 N2 112.6(4) . . ?
C5 C6 O2 122.1(5) . . ?
C20 C7 C12 119.5(5) . . ?
O4 C8 N4 123.2(5) . . ?
C19 C8 N4 118.2(4) . . ?
C19 C8 O4 118.4(4) . . ?
C22 C9 C15 120.5(5) . . ?
O3 C10 N1 125.5(5) . . ?
C26 C10 N1 112.7(4) . . ?
C26 C10 O3 121.8(4) . . ?
C15 C11 P1 120.9(4) . . ?
C31 C11 P1 119.0(4) . . ?
C31 C11 C15 119.6(5) . . ?
C3 C12 N1 112.1(5) . . ?
C7 C12 N1 127.8(5) . . ?
C7 C12 C3 120.1(5) . . ?
C40 C13 C33 120.1(5) . . ?
C24 C14 C1 120.2(5) . . ?
C11 C15 C9 119.5(5) . . ?
C39 C16 C33 118.9(5) . . ?
C2 C17 P1 120.7(4) . . ?
C30 C17 P1 119.6(4) . . ?
C30 C17 C2 119.7(5) . . ?
C18 C19 C8 107.9(4) . . ?
C23 C19 C8 116.2(4) . . ?
C23 C19 C18 109.1(4) . . ?
C25 C19 C8 107.8(4) . . ?
C25 C19 C18 106.9(4) . . ?
C25 C19 C23 108.5(4) . . ?
C28 C20 C7 120.3(5) . . ?
C28 C21 C3 118.8(5) . . ?
C36 C22 C9 120.0(5) . . ?
O5 C23 N3 122.9(4) . . ?
C19 C23 N3 118.8(4) . . ?
C19 C23 O5 118.2(4) . . ?
C42 C24 C14 120.1(5) . . ?
C10 C26 N4 107.8(4) . . ?
C35 C26 N4 111.7(4) . . ?
C35 C26 C10 107.0(4) . . ?
C43 C26 N4 111.2(4) . . ?
C43 C26 C10 105.8(4) . . ?
C43 C26 C35 112.9(5) . . ?
C30 C27 C29 119.5(5) . . ?
C21 C28 C20 120.9(5) . . ?
C38 C29 C27 120.5(5) . . ?
C27 C30 C17 120.4(5) . . ?
C36 C31 C11 119.9(5) . . ?
C13 C33 P1 118.6(4) . . ?
C16 C33 P1 120.9(4) . . ?
C16 C33 C13 120.4(5) . . ?
C40 C34 C39 121.0(5) . . ?
C31 C36 C22 120.6(5) . . ?
C42 C37 C4 120.2(5) . . ?
C29 C38 C2 119.9(5) . . ?
C34 C39 C16 120.4(5) . . ?
C34 C40 C13 119.2(5) . . ?
C37 C42 C24 120.8(5) . . ?

loop_
_geom_bond_atom_site_label_1
_geom_bond_atom_site_label_2
_geom_bond_distance
_geom_bond_site_symmetry_2
_geom_bond_publ_flag
Cr1 N4 1.926(4) . ?
Cr1 N2 1.917(4) . ?
Cr1 N1 1.925(4) . ?
Cr1 N3 1.920(4) . ?
Cr1 O1 1.570(4) . ?
P1 C1 1.784(5) . ?
P1 C11 1.794(5) . ?
P1 C17 1.806(5) . ?
P1 C33 1.796(5) . ?
N4 C8 1.360(6) . ?
N4 C26 1.487(6) . ?
N2 C3 1.413(7) . ?
N2 C6 1.370(7) . ?
N1 C10 1.357(6) . ?
N1 C12 1.417(6) . ?
N3 C5 1.493(6) . ?
N3 C23 1.365(6) . ?
O5 C23 1.234(6) . ?
O2 C6 1.225(6) . ?
O3 C10 1.221(6) . ?
O4 C8 1.228(6) . ?
C1 C4 1.407(7) . ?
C1 C14 1.391(7) . ?
C2 C17 1.385(7) . ?
C2 C38 1.384(7) . ?
C3 C12 1.389(7) . ?
C3 C21 1.396(7) . ?
C4 C37 1.379(8) . ?
C5 C6 1.544(7) . ?
C5 C32 1.526(7) . ?
C5 C41 1.525(7) . ?
C7 C12 1.390(7) . ?
C7 C20 1.385(7) . ?
C8 C19 1.548(7) . ?
C9 C15 1.380(7) . ?
C9 C22 1.381(8) . ?
C10 C26 1.522(7) . ?
C11 C15 1.408(7) . ?
C11 C31 1.385(7) . ?
C13 C33 1.389(7) . ?
C13 C40 1.394(7) . ?
C14 C24 1.371(7) . ?
C16 C33 1.397(7) . ?
C16 C39 1.396(7) . ?
C17 C30 1.392(7) . ?
C18 C19 1.548(7) . ?
C19 C23 1.537(7) . ?
C19 C25 1.540(7) . ?
C20 C28 1.380(8) . ?
C21 C28 1.387(8) . ?
C22 C36 1.378(8) . ?
C24 C42 1.376(8) . ?
C26 C35 1.535(7) . ?
C26 C43 1.534(7) . ?
C27 C29 1.388(8) . ?
C27 C30 1.376(7) . ?
C29 C38 1.381(8) . ?
C31 C36 1.383(7) . ?
C34 C39 1.373(8) . ?
C34 C40 1.386(7) . ?
C37 C42 1.371(8) . ?
